data_7029189
loop_
_publ_author_name
'Rittinghaus, Stefan'
'F\"arber, Christian'
'Bruhn, Clemens'
'Siemeling, Ulrich'

_publ_section_title
;
 Unsymmetrical N-heterocyclic carbenes with a 1,1'-ferrocenediyl backbone.
;
_journal_issue 9
_journal_name_full 'Dalton transactions (Cambridge, England : 2003)'
_journal_page_first 3508
_journal_page_last 3520
_journal_paper_doi 10.1039/c3dt52669k
_journal_volume 43
_journal_year 2014
_chemical_formula_moiety 'C33 H30 Cl Fe N2 O2 Rh'
_chemical_formula_sum 'C33 H30 Cl Fe N2 O2 Rh'
_chemical_formula_weight 680.80
_chemical_name_systematic
; 
 ? 
;
_space_group_IT_number 14
_symmetry_cell_setting monoclinic
_symmetry_Int_Tables_number 14
_symmetry_space_group_name_Hall '-P 2yn'
_symmetry_space_group_name_H-M 'P 1 21/n 1'
_atom_sites_solution_hydrogens geom
_atom_sites_solution_primary direct
_atom_sites_solution_secondary difmap
_audit_creation_method SHELXL-97
_cell_angle_alpha 90.00
_cell_angle_beta 112.394(8)
_cell_angle_gamma 90.00
_cell_formula_units_Z 4
_cell_length_a 21.200(2)
_cell_length_b 6.6361(5)
_cell_length_c 21.901(3)
_cell_measurement_reflns_used 4577
_cell_measurement_temperature 123(2)
_cell_measurement_theta_max 24.41
_cell_measurement_theta_min 1.14
_cell_volume 2848.8(5)
_computing_cell_refinement 'X-Area (Stoe & Cie. 2006)'
_computing_data_collection 'X-Area (Stoe & Cie. 2006)'
_computing_data_reduction 'X-Area (Stoe & Cie. 2006)'
_computing_molecular_graphics 'ORTEP3 win. (Farrugia 2008)'
_computing_publication_material 'PLATON (Spek 2011)'
_computing_structure_refinement 'SHELXL-97 (Sheldrick, 1997)'
_computing_structure_solution 'SHELXS-97 (Sheldrick, 1990)'
_diffrn_ambient_temperature 123(2)
_diffrn_detector 'image plate (34 cm diameter)'
_diffrn_detector_area_resol_mean 6.67
_diffrn_detector_type STOE
_diffrn_measured_fraction_theta_full 0.989
_diffrn_measured_fraction_theta_max 0.989
_diffrn_measurement_details ' 150 frames, detector distance = 135 mm'
_diffrn_measurement_device '2-circle goniometer'
_diffrn_measurement_device_type 'STOE IPDS 2'
_diffrn_measurement_method 'rotation method'
_diffrn_radiation_collimation '0.5 mm diameter, multiple pinhole'
_diffrn_radiation_monochromator 'plane graphite'
_diffrn_radiation_polarisn_norm 0
_diffrn_radiation_type 'Mo K\a'
_diffrn_radiation_wavelength 0.71073
_diffrn_reflns_av_R_equivalents 0.1343
_diffrn_reflns_av_sigmaI/netI 0.1978
_diffrn_reflns_limit_h_max 25
_diffrn_reflns_limit_h_min -25
_diffrn_reflns_limit_k_max 7
_diffrn_reflns_limit_k_min -7
_diffrn_reflns_limit_l_max 22
_diffrn_reflns_limit_l_min -26
_diffrn_reflns_number 14762
_diffrn_reflns_theta_full 25.19
_diffrn_reflns_theta_max 25.19
_diffrn_reflns_theta_min 1.14
_diffrn_source 'sealed X-ray tube, 12 x 0.4 mm long-fine focus'
_diffrn_source_current 30
_diffrn_source_power 1.50
_diffrn_source_voltage 50
_diffrn_standards_decay_% none
_exptl_absorpt_coefficient_mu 1.216
_exptl_absorpt_correction_T_max 0.8831
_exptl_absorpt_correction_T_min 0.7432
_exptl_absorpt_correction_type integration
_exptl_absorpt_process_details 'X-red ver. 1.31 (Stoe & Cie. 2005)'
_exptl_crystal_colour colorless
_exptl_crystal_density_diffrn 1.587
_exptl_crystal_density_method 'not measured'
_exptl_crystal_description plate
_exptl_crystal_F_000 1384
_exptl_crystal_size_max 0.27
_exptl_crystal_size_mid 0.16
_exptl_crystal_size_min 0.15
_refine_diff_density_max 0.490
_refine_diff_density_min -0.701
_refine_diff_density_rms 0.095
_refine_ls_extinction_method none
_refine_ls_goodness_of_fit_ref 0.766
_refine_ls_hydrogen_treatment mixed
_refine_ls_matrix_type full
_refine_ls_number_parameters 364
_refine_ls_number_reflns 5061
_refine_ls_number_restraints 0
_refine_ls_restrained_S_all 0.766
_refine_ls_R_factor_all 0.1472
_refine_ls_R_factor_gt 0.0509
_refine_ls_shift/su_max 0.000
_refine_ls_shift/su_mean 0.000
_refine_ls_structure_factor_coef Fsqd
_refine_ls_weighting_details 'calc w=1/[\s^2^(Fo^2^)+(0.0120P)^2^+0.0000P] where P=(Fo^2^+2Fc^2^)/3'
_refine_ls_weighting_scheme calc
_refine_ls_wR_factor_gt 0.0756
_refine_ls_wR_factor_ref 0.0956
_reflns_number_gt 2202
_reflns_number_total 5061
_reflns_threshold_expression >2sigma(I)
_cod_data_source_file c3dt52669k.txt
_cod_data_source_block i1125
_cod_original_cell_volume 2848.9(5)
_cod_original_sg_symbol_H-M 'P 21/n'
_cod_database_code 7029189

loop_
_symmetry_equiv_pos_as_xyz
'x, y, z'
'-x+1/2, y+1/2, -z+1/2'
'-x, -y, -z'
'x-1/2, -y-1/2, z-1/2'

loop_
_atom_site_label
_atom_site_type_symbol
_atom_site_fract_x
_atom_site_fract_y
_atom_site_fract_z
_atom_site_U_iso_or_equiv
_atom_site_adp_type
_atom_site_occupancy
_atom_site_symmetry_multiplicity
_atom_site_calc_flag
_atom_site_refinement_flags
C1 C -0.0081(3) 0.1450(13) 0.2460(4) 0.031(2) Uani 1 1 d .
C2 C 0.0540(3) 0.2029(13) 0.3675(4) 0.0334(19) Uani 1 1 d .
C3 C 0.0506(4) 0.0812(14) 0.4189(4) 0.042(2) Uani 1 1 d .
H3A H 0.0435 -0.0603 0.4168 0.051 Uiso 1 1 calc R
C4 C 0.0597(4) 0.2062(17) 0.4748(4) 0.054(3) Uani 1 1 d .
H4A H 0.0591 0.1642 0.5160 0.065 Uiso 1 1 calc R
C5 C 0.0699(4) 0.4050(15) 0.4566(5) 0.051(3) Uani 1 1 d .
H5A H 0.0766 0.5206 0.4839 0.061 Uiso 1 1 calc R
C6 C 0.0686(3) 0.4047(14) 0.3917(4) 0.040(2) Uani 1 1 d .
H6A H 0.0761 0.5173 0.3685 0.048 Uiso 1 1 calc R
C7 C -0.0862(4) 0.2688(13) 0.2993(4) 0.038(2) Uani 1 1 d .
C8 C -0.0889(3) 0.4722(17) 0.3205(4) 0.042(2) Uani 1 1 d .
H8A H -0.0798 0.5914 0.3013 0.051 Uiso 1 1 calc R
C9 C -0.1080(4) 0.4600(18) 0.3763(4) 0.049(3) Uani 1 1 d .
H9A H -0.1135 0.5711 0.4011 0.059 Uiso 1 1 calc R
C10 C -0.1172(4) 0.2549(15) 0.3884(4) 0.047(2) Uani 1 1 d .
H10A H -0.1290 0.2056 0.4234 0.056 Uiso 1 1 calc R
C11 C -0.1063(4) 0.1362(14) 0.3403(4) 0.042(2) Uani 1 1 d .
H11A H -0.1112 -0.0059 0.3358 0.051 Uiso 1 1 calc R
C12 C -0.0003(4) -0.1234(13) 0.0855(4) 0.039(2) Uani 1 1 d .
C13 C 0.0153(4) 0.2454(14) 0.1286(4) 0.039(2) Uani 1 1 d .
C14 C 0.1104(3) 0.0397(13) 0.3021(3) 0.032(2) Uani 1 1 d .
H14B H 0.1086 0.0415 0.2563 0.038 Uiso 1 1 calc R
H14A H 0.1097 -0.1032 0.3148 0.038 Uiso 1 1 calc R
C15 C 0.1768(4) 0.1298(13) 0.3462(4) 0.035(2) Uani 1 1 d .
C16 C 0.2225(3) 0.0261(15) 0.4024(4) 0.037(2) Uani 1 1 d .
C17 C 0.2035(4) -0.1574(13) 0.4267(4) 0.038(2) Uani 1 1 d .
H17A H 0.1585 -0.2086 0.4054 0.045 Uiso 1 1 calc R
C18 C 0.2492(4) -0.2597(16) 0.4799(5) 0.054(3) Uani 1 1 d .
H18A H 0.2347 -0.3767 0.4960 0.065 Uiso 1 1 calc R
C19 C 0.3180(4) -0.1922(17) 0.5112(4) 0.052(3) Uani 1 1 d .
H19A H 0.3497 -0.2670 0.5466 0.063 Uiso 1 1 calc R
C20 C 0.3374(4) -0.021(2) 0.4901(4) 0.051(2) Uani 1 1 d .
H20A H 0.3833 0.0231 0.5113 0.062 Uiso 1 1 calc R
C21 C 0.2911(4) 0.0970(13) 0.4363(4) 0.039(2) Uani 1 1 d .
C22 C 0.3110(4) 0.2772(15) 0.4164(4) 0.043(2) Uani 1 1 d .
H22A H 0.3563 0.3237 0.4392 0.052 Uiso 1 1 calc R
C23 C 0.2675(4) 0.3910(15) 0.3647(5) 0.043(2) Uani 1 1 d .
C24 C 0.2861(4) 0.5798(14) 0.3441(5) 0.043(2) Uani 1 1 d .
H24A H 0.3307 0.6312 0.3673 0.052 Uiso 1 1 calc R
C25 C 0.2422(4) 0.6879(14) 0.2924(4) 0.044(2) Uani 1 1 d .
H25A H 0.2568 0.8099 0.2792 0.053 Uiso 1 1 calc R
C26 C 0.1742(4) 0.6171(15) 0.2582(4) 0.042(2) Uani 1 1 d .
H26A H 0.1433 0.6947 0.2231 0.051 Uiso 1 1 calc R
C27 C 0.1531(4) 0.4380(13) 0.2754(4) 0.038(2) Uani 1 1 d .
H27A H 0.1080 0.3914 0.2514 0.045 Uiso 1 1 calc R
C28 C 0.1985(4) 0.3200(13) 0.3294(4) 0.0326(19) Uani 1 1 d .
C29 C -0.1242(3) 0.2649(13) 0.1767(3) 0.0338(19) Uani 1 1 d .
H29B H -0.1078 0.2164 0.1426 0.041 Uiso 1 1 calc R
H29A H -0.1271 0.4136 0.1732 0.041 Uiso 1 1 calc R
C30 C -0.1968(4) 0.1833(15) 0.1594(4) 0.042(2) Uani 1 1 d .
C31 C -0.2357(4) 0.2895(15) 0.1969(4) 0.048(2) Uani 1 1 d .
H31C H -0.2833 0.2445 0.1794 0.057 Uiso 1 1 calc R
H31B H -0.2340 0.4356 0.1912 0.057 Uiso 1 1 calc R
H31A H -0.2145 0.2561 0.2440 0.057 Uiso 1 1 calc R
C32 C -0.1940(4) -0.0499(14) 0.1721(4) 0.046(3) Uani 1 1 d .
H32A H -0.1746 -0.0758 0.2197 0.055 Uiso 1 1 calc R
H32B H -0.1655 -0.1139 0.1514 0.055 Uiso 1 1 calc R
H32C H -0.2403 -0.1057 0.1530 0.055 Uiso 1 1 calc R
C33 C -0.2347(4) 0.2274(15) 0.0867(4) 0.046(2) Uani 1 1 d .
H33C H -0.2789 0.1589 0.0710 0.055 Uiso 1 1 calc R
H33B H -0.2078 0.1788 0.0618 0.055 Uiso 1 1 calc R
H33A H -0.2417 0.3730 0.0803 0.055 Uiso 1 1 calc R
Cl1 Cl -0.02017(10) -0.2948(4) 0.20856(11) 0.0456(5) Uani 1 1 d .
Fe1 Fe -0.02116(5) 0.2969(2) 0.39033(6) 0.0395(3) Uani 1 1 d .
N1 N 0.0477(3) 0.1396(11) 0.3027(3) 0.0377(17) Uani 1 1 d .
N2 N -0.0706(3) 0.2127(11) 0.2434(3) 0.0364(16) Uani 1 1 d .
Rh1 Rh -0.00222(3) 0.01044(15) 0.16102(3) 0.03574(17) Uani 1 1 d .
O2 O 0.0302(3) 0.3916(10) 0.1078(3) 0.0559(17) Uani 1 1 d .
O1 O -0.0005(3) -0.2048(10) 0.0377(3) 0.0507(16) Uani 1 1 d .

loop_
_atom_site_aniso_label
_atom_site_aniso_U_11
_atom_site_aniso_U_22
_atom_site_aniso_U_33
_atom_site_aniso_U_23
_atom_site_aniso_U_13
_atom_site_aniso_U_12
C1 0.028(4) 0.039(6) 0.024(4) -0.001(4) 0.008(3) -0.004(3)
C2 0.029(4) 0.037(5) 0.029(4) -0.002(4) 0.005(3) -0.004(4)
C3 0.037(4) 0.061(7) 0.027(4) 0.002(4) 0.010(3) 0.001(4)
C4 0.045(5) 0.081(8) 0.036(5) -0.002(6) 0.015(4) 0.010(5)
C5 0.048(5) 0.052(7) 0.054(6) -0.021(5) 0.020(5) -0.008(4)
C6 0.032(4) 0.054(6) 0.027(4) -0.008(4) 0.004(3) -0.006(4)
C7 0.033(4) 0.041(6) 0.040(5) -0.011(4) 0.014(4) -0.003(4)
C8 0.047(4) 0.044(6) 0.036(4) -0.001(5) 0.015(3) -0.004(5)
C9 0.047(4) 0.070(9) 0.027(4) -0.003(5) 0.010(3) 0.014(5)
C10 0.041(5) 0.065(8) 0.033(5) -0.004(5) 0.011(4) -0.006(5)
C11 0.042(5) 0.041(6) 0.042(5) 0.007(5) 0.015(4) 0.002(4)
C12 0.040(5) 0.038(6) 0.033(5) 0.001(4) 0.006(4) -0.005(4)
C13 0.040(5) 0.030(6) 0.045(5) 0.005(5) 0.014(4) 0.002(4)
C14 0.022(3) 0.035(6) 0.034(4) -0.006(4) 0.004(3) 0.002(3)
C15 0.034(4) 0.035(5) 0.033(5) -0.007(4) 0.008(4) 0.000(4)
C16 0.036(4) 0.032(6) 0.045(4) -0.004(5) 0.018(3) 0.000(4)
C17 0.034(4) 0.037(6) 0.038(5) 0.005(4) 0.010(4) 0.007(4)
C18 0.065(6) 0.050(7) 0.061(6) 0.016(5) 0.040(5) 0.016(5)
C19 0.042(5) 0.075(8) 0.040(5) 0.014(6) 0.016(4) 0.020(5)
C20 0.034(4) 0.067(7) 0.042(5) -0.001(7) 0.002(3) 0.015(6)
C21 0.032(4) 0.053(6) 0.030(5) -0.004(4) 0.009(4) 0.002(4)
C22 0.031(4) 0.050(6) 0.048(5) -0.007(5) 0.015(4) -0.004(4)
C23 0.033(5) 0.050(7) 0.048(6) -0.002(5) 0.017(4) 0.000(4)
C24 0.047(5) 0.045(7) 0.043(6) -0.001(4) 0.023(4) -0.006(4)
C25 0.061(6) 0.029(6) 0.060(6) -0.004(5) 0.043(5) -0.002(4)
C26 0.043(5) 0.051(7) 0.040(5) 0.007(5) 0.023(4) 0.015(4)
C27 0.044(5) 0.037(6) 0.034(5) 0.003(4) 0.017(4) 0.005(4)
C28 0.033(4) 0.033(5) 0.034(4) -0.001(4) 0.015(3) -0.001(4)
C29 0.026(4) 0.041(6) 0.030(4) 0.000(4) 0.006(3) 0.001(4)
C30 0.037(4) 0.059(7) 0.030(5) -0.006(5) 0.012(4) -0.006(4)
C31 0.040(5) 0.062(7) 0.035(5) -0.007(5) 0.007(4) 0.003(4)
C32 0.030(4) 0.059(9) 0.042(5) -0.015(5) 0.007(3) -0.007(4)
C33 0.040(5) 0.053(6) 0.041(5) -0.005(5) 0.013(4) -0.006(4)
Cl1 0.0491(12) 0.0418(14) 0.0475(13) -0.0051(12) 0.0200(10) -0.0052(11)
Fe1 0.0367(6) 0.0497(9) 0.0308(7) -0.0042(7) 0.0115(5) -0.0002(6)
N1 0.030(3) 0.040(5) 0.044(4) -0.012(4) 0.014(3) -0.001(3)
N2 0.037(4) 0.039(5) 0.034(4) -0.003(3) 0.015(3) -0.002(3)
Rh1 0.0364(3) 0.0380(4) 0.0319(3) -0.0026(5) 0.0120(2) -0.0006(4)
O2 0.064(4) 0.058(5) 0.047(4) -0.005(3) 0.024(3) -0.002(3)
O1 0.066(4) 0.051(4) 0.038(4) -0.007(3) 0.023(3) 0.003(3)

loop_
_atom_type_symbol
_atom_type_description
_atom_type_scat_dispersion_real
_atom_type_scat_dispersion_imag
_atom_type_scat_source
C C 0.0033 0.0016 'International Tables Vol C Tables 4.2.6.8 and 6.1.1.4'
H H 0.0000 0.0000 'International Tables Vol C Tables 4.2.6.8 and 6.1.1.4'
Cl Cl 0.1484 0.1585 'International Tables Vol C Tables 4.2.6.8 and 6.1.1.4'
Fe Fe 0.3463 0.8444 'International Tables Vol C Tables 4.2.6.8 and 6.1.1.4'
N N 0.0061 0.0033 'International Tables Vol C Tables 4.2.6.8 and 6.1.1.4'
O O 0.0106 0.0060 'International Tables Vol C Tables 4.2.6.8 and 6.1.1.4'
Rh Rh -1.1178 0.9187 'International Tables Vol C Tables 4.2.6.8 and 6.1.1.4'

loop_
_geom_angle_atom_site_label_1
_geom_angle_atom_site_label_2
_geom_angle_atom_site_label_3
_geom_angle
N1 C1 N2 122.6(7)
N1 C1 Rh1 118.3(5)
N2 C1 Rh1 118.6(5)
C3 C2 C6 108.0(7)
C3 C2 N1 127.4(8)
C6 C2 N1 124.5(7)
C3 C2 Fe1 71.5(4)
C6 C2 Fe1 71.8(4)
N1 C2 Fe1 124.8(5)
C2 C3 C4 108.7(8)
C2 C3 Fe1 66.8(5)
C4 C3 Fe1 72.1(5)
C2 C3 H3A 125.7
C4 C3 H3A 125.7
Fe1 C3 H3A 127.0
C5 C4 C3 106.6(8)
C5 C4 Fe1 69.1(5)
C3 C4 Fe1 67.0(5)
C5 C4 H4A 126.7
C3 C4 H4A 126.7
Fe1 C4 H4A 128.7
C6 C5 C4 109.5(8)
C6 C5 Fe1 68.6(5)
C4 C5 Fe1 70.7(5)
C6 C5 H5A 125.2
C4 C5 H5A 125.2
Fe1 C5 H5A 127.0
C5 C6 C2 107.1(8)
C5 C6 Fe1 70.9(5)
C2 C6 Fe1 66.0(4)
C5 C6 H6A 126.5
C2 C6 H6A 126.5
Fe1 C6 H6A 128.1
C11 C7 C8 108.5(7)
C11 C7 N2 126.6(8)
C8 C7 N2 124.8(8)
C11 C7 Fe1 71.4(5)
C8 C7 Fe1 71.3(4)
N2 C7 Fe1 126.3(5)
C9 C8 C7 106.4(9)
C9 C8 Fe1 70.8(5)
C7 C8 Fe1 66.4(5)
C9 C8 H8A 126.8
C7 C8 H8A 126.8
Fe1 C8 H8A 127.5
C10 C9 C8 108.7(9)
C10 C9 Fe1 69.3(5)
C8 C9 Fe1 68.2(5)
C10 C9 H9A 125.6
C8 C9 H9A 125.6
Fe1 C9 H9A 128.5
C11 C10 C9 108.9(8)
C11 C10 Fe1 69.0(4)
C9 C10 Fe1 70.3(5)
C11 C10 H10A 125.6
C9 C10 H10A 125.6
Fe1 C10 H10A 126.7
C10 C11 C7 107.4(8)
C10 C11 Fe1 70.5(5)
C7 C11 Fe1 66.4(4)
C10 C11 H11A 126.3
C7 C11 H11A 126.3
Fe1 C11 H11A 128.3
O1 C12 Rh1 178.5(8)
O2 C13 Rh1 175.8(7)
N1 C14 C15 116.1(7)
N1 C14 H14B 108.3
C15 C14 H14B 108.3
N1 C14 H14A 108.3
C15 C14 H14A 108.3
H14B C14 H14A 107.4
C16 C15 C28 118.0(7)
C16 C15 C14 121.9(8)
C28 C15 C14 119.9(7)
C15 C16 C21 120.7(8)
C15 C16 C17 122.2(7)
C21 C16 C17 117.0(7)
C18 C17 C16 121.4(8)
C18 C17 H17A 119.3
C16 C17 H17A 119.3
C17 C18 C19 120.8(9)
C17 C18 H18A 119.6
C19 C18 H18A 119.6
C20 C19 C18 119.3(8)
C20 C19 H19A 120.3
C18 C19 H19A 120.3
C19 C20 C21 122.3(8)
C19 C20 H20A 118.8
C21 C20 H20A 118.8
C22 C21 C16 119.1(8)
C22 C21 C20 122.0(8)
C16 C21 C20 118.9(9)
C23 C22 C21 122.7(8)
C23 C22 H22A 118.6
C21 C22 H22A 118.6
C22 C23 C24 123.9(9)
C22 C23 C28 118.8(8)
C24 C23 C28 117.3(8)
C25 C24 C23 122.5(9)
C25 C24 H24A 118.7
C23 C24 H24A 118.7
C24 C25 C26 119.7(9)
C24 C25 H25A 120.1
C26 C25 H25A 120.1
C27 C26 C25 120.8(9)
C27 C26 H26A 119.6
C25 C26 H26A 119.6
C26 C27 C28 120.7(8)
C26 C27 H27A 119.6
C28 C27 H27A 119.6
C15 C28 C27 120.7(7)
C15 C28 C23 120.3(7)
C27 C28 C23 119.0(8)
N2 C29 C30 118.2(6)
N2 C29 H29B 107.8
C30 C29 H29B 107.8
N2 C29 H29A 107.8
C30 C29 H29A 107.8
H29B C29 H29A 107.1
C33 C30 C29 105.8(6)
C33 C30 C31 107.2(7)
C29 C30 C31 113.4(7)
C33 C30 C32 110.2(8)
C29 C30 C32 109.7(7)
C31 C30 C32 110.4(7)
C30 C31 H31C 109.5
C30 C31 H31B 109.5
H31C C31 H31B 109.5
C30 C31 H31A 109.5
H31C C31 H31A 109.5
H31B C31 H31A 109.5
C30 C32 H32A 109.5
C30 C32 H32B 109.5
H32A C32 H32B 109.5
C30 C32 H32C 109.5
H32A C32 H32C 109.5
H32B C32 H32C 109.5
C30 C33 H33C 109.5
C30 C33 H33B 109.5
H33C C33 H33B 109.5
C30 C33 H33A 109.5
H33C C33 H33A 109.5
H33B C33 H33A 109.5
C2 Fe1 C7 92.1(3)
C2 Fe1 C3 41.7(3)
C7 Fe1 C3 114.0(3)
C2 Fe1 C8 113.9(3)
C7 Fe1 C8 42.3(4)
C3 Fe1 C8 151.9(3)
C2 Fe1 C11 109.9(3)
C7 Fe1 C11 42.2(3)
C3 Fe1 C11 101.9(3)
C8 Fe1 C11 70.3(4)
C2 Fe1 C6 42.2(3)
C7 Fe1 C6 110.1(3)
C3 Fe1 C6 69.5(3)
C8 Fe1 C6 101.6(3)
C11 Fe1 C6 146.7(3)
C2 Fe1 C10 149.3(4)
C7 Fe1 C10 69.8(3)
C3 Fe1 C10 122.8(4)
C8 Fe1 C10 69.3(3)
C11 Fe1 C10 40.4(3)
C6 Fe1 C10 167.1(4)
C2 Fe1 C5 69.7(3)
C7 Fe1 C5 149.7(4)
C3 Fe1 C5 68.4(4)
C8 Fe1 C5 122.7(4)
C11 Fe1 C5 166.5(4)
C6 Fe1 C5 40.5(3)
C10 Fe1 C5 136.4(3)
C2 Fe1 C9 154.8(3)
C7 Fe1 C9 69.7(3)
C3 Fe1 C9 162.1(4)
C8 Fe1 C9 41.0(3)
C11 Fe1 C9 68.5(4)
C6 Fe1 C9 126.8(4)
C10 Fe1 C9 40.4(4)
C5 Fe1 C9 118.0(4)
C2 Fe1 C4 69.9(3)
C7 Fe1 C4 154.7(4)
C3 Fe1 C4 40.9(3)
C8 Fe1 C4 161.7(4)
C11 Fe1 C4 126.4(4)
C6 Fe1 C4 68.6(3)
C10 Fe1 C4 117.3(4)
C5 Fe1 C4 40.2(4)
C9 Fe1 C4 132.5(3)
C1 N1 C2 128.3(6)
C1 N1 C14 118.5(6)
C2 N1 C14 113.0(6)
C1 N2 C7 125.4(6)
C1 N2 C29 118.2(6)
C7 N2 C29 115.6(6)
C13 Rh1 C12 89.2(4)
C13 Rh1 C1 94.1(4)
C12 Rh1 C1 176.4(4)
C13 Rh1 Cl1 177.0(3)
C12 Rh1 Cl1 92.5(3)
C1 Rh1 Cl1 84.3(2)

loop_
_geom_bond_atom_site_label_1
_geom_bond_atom_site_label_2
_geom_bond_distance
C1 N1 1.348(9)
C1 N2 1.380(8)
C1 Rh1 2.111(8)
C2 C3 1.410(10)
C2 C6 1.431(11)
C2 N1 1.437(9)
C2 Fe1 1.946(7)
C3 C4 1.429(11)
C3 Fe1 2.007(8)
C3 H3A 0.9500
C4 C5 1.418(13)
C4 Fe1 2.075(9)
C4 H4A 0.9500
C5 C6 1.411(11)
C5 Fe1 2.053(8)
C5 H5A 0.9500
C6 Fe1 2.023(7)
C6 H6A 0.9500
C7 C11 1.432(11)
C7 C8 1.436(13)
C7 N2 1.435(9)
C7 Fe1 1.953(8)
C8 C9 1.426(10)
C8 Fe1 2.020(9)
C8 H8A 0.9500
C9 C10 1.415(14)
C9 Fe1 2.054(8)
C9 H9A 0.9500
C10 C11 1.404(11)
C10 Fe1 2.040(8)
C10 H10A 0.9500
C11 Fe1 2.021(8)
C11 H11A 0.9500
C12 O1 1.177(10)
C12 Rh1 1.891(9)
C13 O2 1.167(9)
C13 Rh1 1.809(9)
C14 N1 1.491(8)
C14 C15 1.496(9)
C14 H14B 0.9900
C14 H14A 0.9900
C15 C16 1.420(11)
C15 C28 1.439(11)
C16 C21 1.438(10)
C16 C17 1.446(12)
C17 C18 1.378(11)
C17 H17A 0.9500
C18 C19 1.427(12)
C18 H18A 0.9500
C19 C20 1.349(14)
C19 H19A 0.9500
C20 C21 1.444(12)
C20 H20A 0.9500
C21 C22 1.392(12)
C22 C23 1.380(12)
C22 H22A 0.9500
C23 C24 1.437(11)
C23 C28 1.450(11)
C24 C25 1.364(12)
C24 H24A 0.9500
C25 C26 1.427(11)
C25 H25A 0.9500
C26 C27 1.372(11)
C26 H26A 0.9500
C27 C28 1.438(11)
C27 H27A 0.9500
C29 N2 1.509(9)
C29 C30 1.537(10)
C29 H29B 0.9900
C29 H29A 0.9900
C30 C33 1.513(11)
C30 C31 1.538(11)
C30 C32 1.570(14)
C31 H31C 0.9800
C31 H31B 0.9800
C31 H31A 0.9800
C32 H32A 0.9800
C32 H32B 0.9800
C32 H32C 0.9800
C33 H33C 0.9800
C33 H33B 0.9800
C33 H33A 0.9800
Cl1 Rh1 2.373(3)
